data_7238665
loop_
_publ_author_name
'Kumar Bisht, Kamal'
'Cherian Kathalikkattil, Amal'
'Suresh, Eringathodi'

_publ_section_title
;
 Structure modulation, argentophilic interactions and photoluminescence
 properties of silver(i) coordination polymers with isomeric N-donor
 ligands
;
_journal_issue 22
_journal_name_full 'RSC Advances'
_journal_page_first 8421
_journal_paper_doi 10.1039/c2ra20642k
_journal_volume 2
_journal_year 2012
_chemical_formula_sum 'C44 H35 Ag2 F6 N5 O14 S2'
_chemical_formula_weight 1251.63
_space_group_IT_number 2
_space_group_name_Hall '-P 1'
_space_group_name_H-M_alt 'P -1'
_symmetry_cell_setting triclinic
_symmetry_space_group_name_H-M 'P -1'
_atom_sites_solution_hydrogens geom
_atom_sites_solution_primary direct
_atom_sites_solution_secondary difmap
_audit_creation_method SHELXL-97
_cell_angle_alpha 85.752(2)
_cell_angle_beta 73.7830(10)
_cell_angle_gamma 72.581(3)
_cell_formula_units_Z 2
_cell_length_a 11.2497(7)
_cell_length_b 14.6138(8)
_cell_length_c 15.2418(9)
_cell_measurement_reflns_used 7143
_cell_measurement_temperature 110(2)
_cell_measurement_theta_max 28.27
_cell_measurement_theta_min 2.78
_cell_volume 2295.6(2)
_computing_cell_refinement 'BRUKER SMART'
_computing_data_collection 'BRUKER SMART'
_computing_data_reduction 'BRUKER SAINT'
_computing_molecular_graphics ORTEP
_computing_structure_refinement 'SHELXL-97 (Sheldrick, 1997)'
_computing_structure_solution 'SHELXS-97 (Sheldrick, 1990)'
_diffrn_ambient_temperature 110(2)
_diffrn_measured_fraction_theta_full 0.990
_diffrn_measured_fraction_theta_max 0.931
_diffrn_measurement_device_type 'BRUKER SMART APEX CCD DIFFRACTOMETER'
_diffrn_measurement_method 'OMEGA-PHI SCAN'
_diffrn_radiation_monochromator graphite
_diffrn_radiation_source 'fine-focus sealed tube'
_diffrn_radiation_type MoK\a
_diffrn_radiation_wavelength 0.71073
_diffrn_reflns_av_R_equivalents 0.0181
_diffrn_reflns_av_sigmaI/netI 0.0266
_diffrn_reflns_limit_h_max 14
_diffrn_reflns_limit_h_min -14
_diffrn_reflns_limit_k_max 19
_diffrn_reflns_limit_k_min -19
_diffrn_reflns_limit_l_max 19
_diffrn_reflns_limit_l_min -19
_diffrn_reflns_number 19515
_diffrn_reflns_theta_full 25.00
_diffrn_reflns_theta_max 27.99
_diffrn_reflns_theta_min 2.01
_exptl_absorpt_coefficient_mu 1.043
_exptl_absorpt_correction_T_max 0.9212
_exptl_absorpt_correction_T_min 0.7588
_exptl_absorpt_correction_type multi-scan
_exptl_absorpt_process_details 'BRUKER SADABS'
_exptl_crystal_density_diffrn 1.811
_exptl_crystal_density_method 'not measured'
_exptl_crystal_description plates
_exptl_crystal_F_000 1252
_exptl_crystal_size_max 0.28
_exptl_crystal_size_mid 0.14
_exptl_crystal_size_min 0.08
_refine_diff_density_max 2.734
_refine_diff_density_min -1.098
_refine_diff_density_rms 0.104
_refine_ls_extinction_method none
_refine_ls_goodness_of_fit_ref 1.032
_refine_ls_hydrogen_treatment constr
_refine_ls_matrix_type full
_refine_ls_number_parameters 654
_refine_ls_number_reflns 10313
_refine_ls_number_restraints 0
_refine_ls_restrained_S_all 1.032
_refine_ls_R_factor_all 0.0418
_refine_ls_R_factor_gt 0.0396
_refine_ls_shift/su_max 0.001
_refine_ls_shift/su_mean 0.000
_refine_ls_structure_factor_coef Fsqd
_refine_ls_weighting_details 'calc w=1/[\s^2^(Fo^2^)+(0.0568P)^2^+4.8102P] where P=(Fo^2^+2Fc^2^)/3'
_refine_ls_weighting_scheme calc
_refine_ls_wR_factor_gt 0.1077
_refine_ls_wR_factor_ref 0.1094
_reflns_number_gt 9634
_reflns_number_total 10313
_reflns_threshold_expression >2sigma(I)
_cod_data_source_file c2ra20642k.txt
_cod_data_source_block complex1_77cffm
_cod_depositor_comments
;
The following automatic conversions were performed:

data item '_exptl_absorpt_correction_type' value 'MULTI-SCAN' was
changed to 'multi-scan' in accordance with the
/home/saulius/struct/COD-crude-data/automatic-downloads/DataCite-retrospective/RSC/depositions/lib/dictionaries/cif_core.dic
dictionary named 'cif_core.dic' version 2.4.2 last updated on
2011-04-26.

data item '_symmetry_cell_setting' value 'Triclinic' was changed to
'triclinic' in accordance with the
/home/saulius/struct/COD-crude-data/automatic-downloads/DataCite-retrospective/RSC/depositions/lib/dictionaries/cif_core.dic
dictionary named 'cif_core.dic' version 2.4.2 last updated on
2011-04-26.

Automatic conversion script
Id: cif_fix_values 6909 2019-04-08 15:41:33Z antanas 
;
_cod_original_sg_symbol_H-M P-1
_cod_database_code 7238665

loop_
_symmetry_equiv_pos_as_xyz
'x, y, z'
'-x, -y, -z'

loop_
_atom_site_label
_atom_site_type_symbol
_atom_site_fract_x
_atom_site_fract_y
_atom_site_fract_z
_atom_site_U_iso_or_equiv
_atom_site_adp_type
_atom_site_occupancy
_atom_site_calc_flag
_atom_site_refinement_flags
Ag1 Ag 0.01213(2) 0.333674(17) 0.075466(14) 0.02665(7) Uani 1 d .
Ag2 Ag 0.00810(2) 0.115844(16) 0.021180(13) 0.02664(7) Uani 1 d .
S1 S 0.69556(7) 0.31783(5) 0.20007(5) 0.02603(15) Uani 1 d .
S2 S 0.32640(7) 0.17368(5) -0.09313(5) 0.02323(14) Uani 1 d .
F1 F 0.5249(3) 0.3194(4) 0.1158(2) 0.1098(16) Uani 1 d .
F2 F 0.44908(19) 0.41083(17) 0.23116(18) 0.0524(6) Uani 1 d .
F3 F 0.5683(3) 0.4536(4) 0.1135(4) 0.154(3) Uani 1 d .
F4 F 0.49984(19) 0.25420(17) -0.18831(13) 0.0421(5) Uani 1 d .
F5 F 0.4488(2) 0.27871(18) -0.04264(14) 0.0469(6) Uani 1 d .
F6 F 0.3170(2) 0.35446(15) -0.12017(16) 0.0456(5) Uani 1 d .
O1 O -0.16269(17) 0.37856(14) 0.45878(12) 0.0192(4) Uani 1 d .
O2 O -0.20434(19) 0.42081(18) 0.60550(13) 0.0298(5) Uani 1 d .
O3 O -0.7973(2) 0.35718(18) 0.53877(14) 0.0294(5) Uani 1 d .
O4 O -0.83470(17) 0.40580(14) 0.68274(12) 0.0189(4) Uani 1 d .
O5 O 0.16790(17) 0.14079(14) -0.36753(12) 0.0184(4) Uani 1 d .
O6 O 0.20363(19) 0.11051(16) -0.51667(13) 0.0254(4) Uani 1 d .
O7 O 0.80279(18) 0.15245(16) -0.44158(13) 0.0247(4) Uani 1 d .
O8 O 0.84253(17) 0.10956(14) -0.58789(12) 0.0186(4) Uani 1 d .
O9 O 0.7919(2) 0.27834(19) 0.11809(15) 0.0356(5) Uani 1 d .
O10 O 0.7209(3) 0.3935(3) 0.2385(3) 0.0920(16) Uani 1 d .
O11 O 0.6533(4) 0.2515(3) 0.2621(3) 0.0949(16) Uani 1 d .
O12 O 0.2824(2) 0.1759(2) -0.17343(15) 0.0376(5) Uani 1 d .
O13 O 0.4287(3) 0.09037(19) -0.0843(2) 0.0468(6) Uani 1 d .
O14 O 0.2232(2) 0.20476(16) -0.01064(14) 0.0294(5) Uani 1 d .
N1 N 0.0788(2) 0.31028(17) 0.19802(15) 0.0202(4) Uani 1 d .
N2 N -1.0504(2) 0.40180(17) 0.95818(16) 0.0213(5) Uani 1 d .
N3 N -0.0617(2) 0.16840(17) -0.09874(15) 0.0207(4) Uani 1 d .
N4 N 1.0782(2) 0.07802(17) -0.85676(16) 0.0209(4) Uani 1 d .
N5 N 0.1879(3) -0.0346(2) -0.0793(2) 0.0331(6) Uani 1 d .
C1 C 0.2056(3) 0.2686(2) 0.18887(18) 0.0221(5) Uani 1 d .
H1 H 0.2583 0.2427 0.1324 0.027 Uiso 1 calc R
C2 C 0.2603(3) 0.2629(2) 0.26016(19) 0.0243(6) Uani 1 d .
H2 H 0.3486 0.2343 0.2514 0.029 Uiso 1 calc R
C3 C 0.1829(3) 0.3001(2) 0.34487(18) 0.0213(5) Uani 1 d .
H3 H 0.2182 0.2968 0.3938 0.026 Uiso 1 calc R
C4 C 0.0511(2) 0.34271(18) 0.35556(17) 0.0178(5) Uani 1 d .
C5 C 0.0028(3) 0.34679(19) 0.28040(18) 0.0192(5) Uani 1 d .
H5 H -0.0850 0.3757 0.2871 0.023 Uiso 1 calc R
C6 C -0.0326(2) 0.3835(2) 0.44747(18) 0.0204(5) Uani 1 d .
H6A H 0.0023 0.3474 0.4952 0.024 Uiso 1 calc R
H6B H -0.0339 0.4497 0.4521 0.024 Uiso 1 calc R
C7 C -0.2407(2) 0.40010(19) 0.54433(17) 0.0187(5) Uani 1 d .
C8 C -0.3738(2) 0.39402(18) 0.55476(17) 0.0169(5) Uani 1 d .
C9 C -0.4598(3) 0.4124(2) 0.64173(18) 0.0206(5) Uani 1 d .
H9 H -0.4323 0.4264 0.6900 0.025 Uiso 1 calc R
C10 C -0.5856(3) 0.40982(19) 0.65633(18) 0.0199(5) Uani 1 d .
H10 H -0.6431 0.4221 0.7143 0.024 Uiso 1 calc R
C11 C -0.6259(2) 0.38868(18) 0.58372(17) 0.0167(5) Uani 1 d .
C12 C -0.5399(2) 0.37010(18) 0.49637(17) 0.0180(5) Uani 1 d .
H12 H -0.5673 0.3559 0.4482 0.022 Uiso 1 calc R
C13 C -0.4134(2) 0.37302(18) 0.48184(17) 0.0175(5) Uani 1 d .
H13 H -0.3558 0.3610 0.4239 0.021 Uiso 1 calc R
C14 C -0.7596(2) 0.38202(18) 0.59727(17) 0.0175(5) Uani 1 d .
C15 C -0.9608(2) 0.3894(2) 0.70094(18) 0.0208(5) Uani 1 d .
H15A H -0.9502 0.3221 0.6919 0.025 Uiso 1 calc R
H15B H -1.0079 0.4267 0.6594 0.025 Uiso 1 calc R
C16 C -1.0342(2) 0.41892(19) 0.79777(18) 0.0176(5) Uani 1 d .
C17 C -1.1572(3) 0.4847(2) 0.8171(2) 0.0238(5) Uani 1 d .
H17 H -1.1939 0.5120 0.7702 0.029 Uiso 1 calc R
C18 C -1.2240(3) 0.5087(2) 0.9075(2) 0.0282(6) Uani 1 d .
H18 H -1.3060 0.5527 0.9221 0.034 Uiso 1 calc R
C19 C -1.1677(3) 0.4667(2) 0.9755(2) 0.0250(6) Uani 1 d .
H19 H -1.2127 0.4839 1.0359 0.030 Uiso 1 calc R
C20 C -0.9856(3) 0.3787(2) 0.87051(18) 0.0200(5) Uani 1 d .
H20 H -0.9043 0.3337 0.8581 0.024 Uiso 1 calc R
C21 C -0.1832(3) 0.2274(2) -0.08520(19) 0.0235(5) Uani 1 d .
H21 H -0.2317 0.2463 -0.0258 0.028 Uiso 1 calc R
C22 C -0.2384(3) 0.2608(2) -0.1560(2) 0.0252(6) Uani 1 d .
H22 H -0.3220 0.3023 -0.1443 0.030 Uiso 1 calc R
C23 C -0.1679(3) 0.2317(2) -0.24473(19) 0.0214(5) Uani 1 d .
H23 H -0.2041 0.2522 -0.2932 0.026 Uiso 1 calc R
C24 C -0.0418(2) 0.17125(18) -0.26007(17) 0.0170(5) Uani 1 d .
C25 C 0.0072(3) 0.1416(2) -0.18528(18) 0.0196(5) Uani 1 d .
H25 H 0.0914 0.1013 -0.1953 0.023 Uiso 1 calc R
C26 C 0.0358(2) 0.1390(2) -0.35574(18) 0.0193(5) Uani 1 d .
H26A H 0.0351 0.0745 -0.3663 0.023 Uiso 1 calc R
H26B H -0.0015 0.1813 -0.3994 0.023 Uiso 1 calc R
C27 C 0.2424(2) 0.12517(18) -0.45429(17) 0.0176(5) Uani 1 d .
C28 C 0.3772(2) 0.12747(18) -0.46460(17) 0.0166(5) Uani 1 d .
C29 C 0.4610(3) 0.11634(19) -0.55249(17) 0.0192(5) Uani 1 d .
H29 H 0.4317 0.1085 -0.6020 0.023 Uiso 1 calc R
C30 C 0.5882(2) 0.11695(19) -0.56625(17) 0.0189(5) Uani 1 d .
H30 H 0.6442 0.1096 -0.6248 0.023 Uiso 1 calc R
C31 C 0.6309(2) 0.12868(18) -0.49151(17) 0.0164(5) Uani 1 d .
C32 C 0.5471(2) 0.14041(19) -0.40361(18) 0.0189(5) Uani 1 d .
H32 H 0.5762 0.1487 -0.3542 0.023 Uiso 1 calc R
C33 C 0.4198(2) 0.13965(19) -0.38996(17) 0.0184(5) Uani 1 d .
H33 H 0.3636 0.1472 -0.3315 0.022 Uiso 1 calc R
C34 C 0.7657(2) 0.13214(18) -0.50271(17) 0.0170(5) Uani 1 d .
C35 C 0.9728(2) 0.1147(2) -0.60023(17) 0.0189(5) Uani 1 d .
H35A H 1.0110 0.0744 -0.5559 0.023 Uiso 1 calc R
H35B H 0.9706 0.1802 -0.5907 0.023 Uiso 1 calc R
C36 C 1.0531(2) 0.08168(18) -0.69542(17) 0.0171(5) Uani 1 d .
C37 C 1.1834(3) 0.0315(2) -0.70897(19) 0.0211(5) Uani 1 d .
H37 H 1.2188 0.0159 -0.6596 0.025 Uiso 1 calc R
C38 C 1.2598(3) 0.0049(2) -0.7971(2) 0.0239(5) Uani 1 d .
H38 H 1.3468 -0.0293 -0.8077 0.029 Uiso 1 calc R
C39 C 1.2042(3) 0.0301(2) -0.86866(19) 0.0234(5) Uani 1 d .
H39 H 1.2560 0.0133 -0.9278 0.028 Uiso 1 calc R
C40 C 1.0044(3) 0.10304(19) -0.77111(18) 0.0188(5) Uani 1 d .
H40 H 0.9172 0.1360 -0.7623 0.023 Uiso 1 calc R
C41 C 0.5528(3) 0.3809(3) 0.1629(3) 0.0420(8) Uani 1 d .
C42 C 0.4022(3) 0.2699(2) -0.1117(2) 0.0307(6) Uani 1 d .
C43 C 0.4156(6) -0.0777(5) -0.1890(4) 0.0819(16) Uiso 1 d .
H43A H 0.4221 -0.1275 -0.2293 0.123 Uiso 1 calc R
H43B H 0.4848 -0.0981 -0.1601 0.123 Uiso 1 calc R
H43C H 0.4214 -0.0207 -0.2234 0.123 Uiso 1 calc R
C44 C 0.2889(4) -0.0572(3) -0.1178(4) 0.0599(13) Uani 1 d .

loop_
_atom_site_aniso_label
_atom_site_aniso_U_11
_atom_site_aniso_U_22
_atom_site_aniso_U_33
_atom_site_aniso_U_23
_atom_site_aniso_U_13
_atom_site_aniso_U_12
Ag1 0.02501(12) 0.03925(14) 0.01544(11) -0.00055(9) -0.00661(8) -0.00770(9)
Ag2 0.02676(13) 0.03830(14) 0.01423(11) 0.00071(9) -0.00650(8) -0.00774(10)
S1 0.0248(3) 0.0311(4) 0.0177(3) -0.0034(3) -0.0057(3) -0.0007(3)
S2 0.0210(3) 0.0259(3) 0.0193(3) -0.0045(2) 0.0009(2) -0.0064(3)
F1 0.0376(14) 0.224(5) 0.0715(19) -0.081(3) -0.0175(13) -0.022(2)
F2 0.0222(10) 0.0552(13) 0.0761(17) -0.0208(12) -0.0075(10) -0.0061(9)
F3 0.0391(16) 0.173(4) 0.219(5) 0.166(4) -0.034(2) -0.024(2)
F4 0.0331(10) 0.0688(14) 0.0276(10) 0.0008(9) 0.0017(8) -0.0287(10)
F5 0.0489(12) 0.0763(16) 0.0311(10) -0.0064(10) -0.0123(9) -0.0379(12)
F6 0.0558(13) 0.0306(10) 0.0483(13) 0.0036(9) -0.0086(10) -0.0155(9)
O1 0.0136(8) 0.0296(10) 0.0145(8) -0.0023(7) -0.0019(7) -0.0076(7)
O2 0.0192(10) 0.0554(14) 0.0165(9) -0.0075(9) -0.0021(7) -0.0139(9)
O3 0.0200(10) 0.0523(14) 0.0176(9) -0.0070(9) -0.0037(8) -0.0125(9)
O4 0.0143(8) 0.0272(9) 0.0155(8) -0.0017(7) -0.0002(7) -0.0094(7)
O5 0.0132(8) 0.0289(10) 0.0136(8) -0.0018(7) -0.0017(6) -0.0082(7)
O6 0.0191(9) 0.0447(12) 0.0149(9) -0.0043(8) -0.0034(7) -0.0129(9)
O7 0.0174(9) 0.0411(12) 0.0163(9) -0.0047(8) -0.0028(7) -0.0102(8)
O8 0.0131(8) 0.0273(9) 0.0152(8) -0.0019(7) -0.0018(7) -0.0073(7)
O9 0.0263(11) 0.0542(15) 0.0230(11) -0.0123(10) -0.0013(9) -0.0091(10)
O10 0.0326(15) 0.099(3) 0.146(4) -0.089(3) -0.0365(19) 0.0125(16)
O11 0.068(2) 0.089(3) 0.076(2) 0.056(2) 0.0207(19) 0.002(2)
O12 0.0351(12) 0.0594(16) 0.0234(11) -0.0099(10) -0.0039(9) -0.0226(11)
O13 0.0376(14) 0.0350(13) 0.0554(17) -0.0030(12) -0.0043(12) 0.0008(11)
O14 0.0268(11) 0.0362(12) 0.0201(10) -0.0051(9) 0.0036(8) -0.0097(9)
N1 0.0215(11) 0.0243(11) 0.0148(10) -0.0008(8) -0.0036(8) -0.0076(9)
N2 0.0187(11) 0.0278(12) 0.0170(11) 0.0002(9) -0.0034(8) -0.0077(9)
N3 0.0207(11) 0.0281(12) 0.0137(10) -0.0008(9) -0.0027(8) -0.0094(9)
N4 0.0194(11) 0.0273(11) 0.0152(10) 0.0009(9) -0.0030(8) -0.0073(9)
N5 0.0316(14) 0.0330(14) 0.0334(14) -0.0009(11) -0.0047(11) -0.0110(11)
C1 0.0218(13) 0.0236(13) 0.0171(12) -0.0029(10) 0.0004(10) -0.0054(10)
C2 0.0182(13) 0.0283(14) 0.0213(13) -0.0005(11) -0.0016(10) -0.0023(11)
C3 0.0188(12) 0.0262(13) 0.0181(12) 0.0000(10) -0.0052(10) -0.0050(10)
C4 0.0180(12) 0.0203(12) 0.0144(11) -0.0003(9) -0.0011(9) -0.0076(10)
C5 0.0165(12) 0.0239(12) 0.0171(12) -0.0003(10) -0.0032(9) -0.0070(10)
C6 0.0145(11) 0.0312(14) 0.0162(12) -0.0029(10) -0.0026(9) -0.0083(10)
C7 0.0164(12) 0.0230(12) 0.0157(11) 0.0006(9) -0.0025(9) -0.0059(10)
C8 0.0145(11) 0.0186(11) 0.0163(11) 0.0000(9) -0.0029(9) -0.0039(9)
C9 0.0196(12) 0.0274(13) 0.0154(12) -0.0034(10) -0.0024(10) -0.0091(10)
C10 0.0189(12) 0.0240(12) 0.0153(11) -0.0014(10) -0.0013(9) -0.0068(10)
C11 0.0145(11) 0.0164(11) 0.0176(12) 0.0016(9) -0.0031(9) -0.0038(9)
C12 0.0182(12) 0.0209(12) 0.0154(11) 0.0002(9) -0.0061(9) -0.0048(9)
C13 0.0154(11) 0.0209(12) 0.0137(11) -0.0005(9) -0.0010(9) -0.0041(9)
C14 0.0158(11) 0.0190(11) 0.0158(11) 0.0003(9) -0.0023(9) -0.0045(9)
C15 0.0155(12) 0.0308(14) 0.0183(12) -0.0002(10) -0.0023(9) -0.0120(10)
C16 0.0160(11) 0.0211(12) 0.0176(12) 0.0023(9) -0.0033(9) -0.0097(9)
C17 0.0202(13) 0.0249(13) 0.0238(13) 0.0053(11) -0.0045(10) -0.0055(10)
C18 0.0192(13) 0.0274(14) 0.0289(15) 0.0010(12) -0.0003(11) 0.0004(11)
C19 0.0230(13) 0.0269(14) 0.0205(13) -0.0020(11) 0.0019(10) -0.0073(11)
C20 0.0148(12) 0.0273(13) 0.0178(12) 0.0003(10) -0.0035(9) -0.0070(10)
C21 0.0195(13) 0.0318(14) 0.0177(12) -0.0050(11) 0.0005(10) -0.0090(11)
C22 0.0155(12) 0.0321(15) 0.0254(14) -0.0052(11) -0.0031(10) -0.0038(11)
C23 0.0163(12) 0.0281(13) 0.0210(13) 0.0009(10) -0.0061(10) -0.0073(10)
C24 0.0161(11) 0.0210(12) 0.0147(11) -0.0017(9) -0.0010(9) -0.0091(9)
C25 0.0161(12) 0.0254(13) 0.0168(12) 0.0001(10) -0.0030(9) -0.0067(10)
C26 0.0140(11) 0.0298(13) 0.0157(12) -0.0017(10) -0.0025(9) -0.0096(10)
C27 0.0156(11) 0.0211(12) 0.0147(11) -0.0003(9) -0.0020(9) -0.0053(9)
C28 0.0150(11) 0.0187(11) 0.0148(11) -0.0004(9) -0.0017(9) -0.0051(9)
C29 0.0186(12) 0.0261(13) 0.0135(11) -0.0004(10) -0.0043(9) -0.0071(10)
C30 0.0163(12) 0.0246(12) 0.0136(11) -0.0008(9) -0.0011(9) -0.0054(10)
C31 0.0141(11) 0.0174(11) 0.0167(12) 0.0001(9) -0.0030(9) -0.0040(9)
C32 0.0173(12) 0.0249(12) 0.0149(12) -0.0007(10) -0.0049(9) -0.0058(10)
C33 0.0149(11) 0.0238(12) 0.0141(11) -0.0018(9) -0.0012(9) -0.0041(9)
C34 0.0166(12) 0.0190(11) 0.0145(11) 0.0004(9) -0.0026(9) -0.0054(9)
C35 0.0140(11) 0.0282(13) 0.0159(12) -0.0014(10) -0.0030(9) -0.0086(10)
C36 0.0158(11) 0.0196(11) 0.0164(12) 0.0008(9) -0.0018(9) -0.0084(9)
C37 0.0187(12) 0.0251(13) 0.0199(12) 0.0023(10) -0.0066(10) -0.0061(10)
C38 0.0166(12) 0.0268(13) 0.0250(14) -0.0014(11) -0.0022(10) -0.0041(10)
C39 0.0208(13) 0.0268(13) 0.0183(12) -0.0034(10) 0.0010(10) -0.0058(11)
C40 0.0155(11) 0.0227(12) 0.0170(12) 0.0004(10) -0.0024(9) -0.0056(10)
C41 0.0235(16) 0.057(2) 0.046(2) 0.0108(17) -0.0123(14) -0.0136(15)
C42 0.0299(15) 0.0421(17) 0.0235(14) 0.0001(12) -0.0052(12) -0.0174(13)
C44 0.042(2) 0.0323(19) 0.094(4) -0.030(2) 0.014(2) -0.0172(16)

loop_
_atom_type_symbol
_atom_type_description
_atom_type_scat_dispersion_real
_atom_type_scat_dispersion_imag
_atom_type_scat_source
Ag Ag -0.8971 1.1015 'International Tables Vol C Tables 4.2.6.8 and 6.1.1.4'
C C 0.0033 0.0016 'International Tables Vol C Tables 4.2.6.8 and 6.1.1.4'
N N 0.0061 0.0033 'International Tables Vol C Tables 4.2.6.8 and 6.1.1.4'
O O 0.0106 0.0060 'International Tables Vol C Tables 4.2.6.8 and 6.1.1.4'
F F 0.0171 0.0103 'International Tables Vol C Tables 4.2.6.8 and 6.1.1.4'
S S 0.1246 0.1234 'International Tables Vol C Tables 4.2.6.8 and 6.1.1.4'
H H 0.0000 0.0000 'International Tables Vol C Tables 4.2.6.8 and 6.1.1.4'

loop_
_geom_angle_atom_site_label_1
_geom_angle_atom_site_label_2
_geom_angle_atom_site_label_3
_geom_angle
_geom_angle_site_symmetry_1
_geom_angle_site_symmetry_3
N2 Ag1 N1 161.93(9) 1_654 .
N2 Ag1 Ag2 93.58(6) 1_654 .
N1 Ag1 Ag2 104.43(6) . .
N3 Ag2 N4 174.21(9) . 1_456
N3 Ag2 N5 89.83(9) . .
N4 Ag2 N5 94.04(9) 1_456 .
N3 Ag2 Ag1 93.35(6) . .
N4 Ag2 Ag1 80.86(6) 1_456 .
N5 Ag2 Ag1 133.80(6) . .
O11 S1 O10 115.7(3) . .
O11 S1 O9 115.8(2) . .
O10 S1 O9 113.2(2) . .
O11 S1 C41 103.1(2) . .
O10 S1 C41 102.1(2) . .
O9 S1 C41 104.70(16) . .
O13 S2 O12 115.43(17) . .
O13 S2 O14 115.42(15) . .
O12 S2 O14 113.96(14) . .
O13 S2 C42 103.67(16) . .
O12 S2 C42 103.49(15) . .
O14 S2 C42 102.48(14) . .
C7 O1 C6 113.78(19) . .
C14 O4 C15 113.9(2) . .
C27 O5 C26 113.84(19) . .
C34 O8 C35 113.65(19) . .
C1 N1 C5 118.5(2) . .
C1 N1 Ag1 118.01(18) . .
C5 N1 Ag1 122.89(18) . .
C19 N2 C20 118.0(2) . .
C19 N2 Ag1 116.72(18) . 1_456
C20 N2 Ag1 125.03(19) . 1_456
C25 N3 C21 117.9(2) . .
C25 N3 Ag2 123.89(19) . .
C21 N3 Ag2 118.12(18) . .
C40 N4 C39 118.1(2) . .
C40 N4 Ag2 124.02(18) . 1_654
C39 N4 Ag2 117.79(18) . 1_654
C44 N5 Ag2 141.1(3) . .
N1 C1 C2 122.3(2) . .
N1 C1 H1 118.8 . .
C2 C1 H1 118.8 . .
C1 C2 C3 119.5(3) . .
C1 C2 H2 120.2 . .
C3 C2 H2 120.2 . .
C2 C3 C4 118.8(3) . .
C2 C3 H3 120.6 . .
C4 C3 H3 120.6 . .
C5 C4 C3 118.6(2) . .
C5 C4 C6 122.7(2) . .
C3 C4 C6 118.7(2) . .
N1 C5 C4 122.3(2) . .
N1 C5 H5 118.9 . .
C4 C5 H5 118.9 . .
O1 C6 C4 109.3(2) . .
O1 C6 H6A 109.8 . .
C4 C6 H6A 109.8 . .
O1 C6 H6B 109.8 . .
C4 C6 H6B 109.8 . .
H6A C6 H6B 108.3 . .
O2 C7 O1 122.8(2) . .
O2 C7 C8 124.2(2) . .
O1 C7 C8 113.0(2) . .
C13 C8 C9 120.6(2) . .
C13 C8 C7 122.6(2) . .
C9 C8 C7 116.8(2) . .
C10 C9 C8 120.1(2) . .
C10 C9 H9 119.9 . .
C8 C9 H9 119.9 . .
C9 C10 C11 119.6(2) . .
C9 C10 H10 120.2 . .
C11 C10 H10 120.2 . .
C10 C11 C12 120.5(2) . .
C10 C11 C14 121.2(2) . .
C12 C11 C14 118.3(2) . .
C13 C12 C11 119.8(2) . .
C13 C12 H12 120.1 . .
C11 C12 H12 120.1 . .
C12 C13 C8 119.4(2) . .
C12 C13 H13 120.3 . .
C8 C13 H13 120.3 . .
O3 C14 O4 122.9(2) . .
O3 C14 C11 124.3(2) . .
O4 C14 C11 112.7(2) . .
O4 C15 C16 108.3(2) . .
O4 C15 H15A 110.0 . .
C16 C15 H15A 110.0 . .
O4 C15 H15B 110.0 . .
C16 C15 H15B 110.0 . .
H15A C15 H15B 108.4 . .
C20 C16 C17 118.1(2) . .
C20 C16 C15 121.6(2) . .
C17 C16 C15 120.2(2) . .
C18 C17 C16 118.8(3) . .
C18 C17 H17 120.6 . .
C16 C17 H17 120.6 . .
C19 C18 C17 119.2(3) . .
C19 C18 H18 120.4 . .
C17 C18 H18 120.4 . .
N2 C19 C18 122.7(3) . .
N2 C19 H19 118.7 . .
C18 C19 H19 118.7 . .
N2 C20 C16 123.0(2) . .
N2 C20 H20 118.5 . .
C16 C20 H20 118.5 . .
N3 C21 C22 122.6(3) . .
N3 C21 H21 118.7 . .
C22 C21 H21 118.7 . .
C21 C22 C23 119.2(3) . .
C21 C22 H22 120.4 . .
C23 C22 H22 120.4 . .
C22 C23 C24 118.9(3) . .
C22 C23 H23 120.5 . .
C24 C23 H23 120.5 . .
C25 C24 C23 118.3(2) . .
C25 C24 C26 122.1(2) . .
C23 C24 C26 119.6(2) . .
N3 C25 C24 123.0(2) . .
N3 C25 H25 118.5 . .
C24 C25 H25 118.5 . .
O5 C26 C24 108.7(2) . .
O5 C26 H26A 110.0 . .
C24 C26 H26A 110.0 . .
O5 C26 H26B 110.0 . .
C24 C26 H26B 110.0 . .
H26A C26 H26B 108.3 . .
O6 C27 O5 123.3(2) . .
O6 C27 C28 123.9(2) . .
O5 C27 C28 112.8(2) . .
C33 C28 C29 120.5(2) . .
C33 C28 C27 122.0(2) . .
C29 C28 C27 117.5(2) . .
C30 C29 C28 120.1(2) . .
C30 C29 H29 119.9 . .
C28 C29 H29 119.9 . .
C29 C30 C31 119.4(2) . .
C29 C30 H30 120.3 . .
C31 C30 H30 120.3 . .
C30 C31 C32 120.6(2) . .
C30 C31 C34 121.6(2) . .
C32 C31 C34 117.8(2) . .
C33 C32 C31 119.9(2) . .
C33 C32 H32 120.0 . .
C31 C32 H32 120.0 . .
C32 C33 C28 119.5(2) . .
C32 C33 H33 120.3 . .
C28 C33 H33 120.3 . .
O7 C34 O8 123.1(2) . .
O7 C34 C31 123.8(2) . .
O8 C34 C31 113.1(2) . .
O8 C35 C36 109.5(2) . .
O8 C35 H35A 109.8 . .
C36 C35 H35A 109.8 . .
O8 C35 H35B 109.8 . .
C36 C35 H35B 109.8 . .
H35A C35 H35B 108.2 . .
C40 C36 C37 118.4(2) . .
C40 C36 C35 122.7(2) . .
C37 C36 C35 118.8(2) . .
C38 C37 C36 119.2(3) . .
C38 C37 H37 120.4 . .
C36 C37 H37 120.4 . .
C39 C38 C37 118.7(3) . .
C39 C38 H38 120.6 . .
C37 C38 H38 120.6 . .
N4 C39 C38 122.9(3) . .
N4 C39 H39 118.6 . .
C38 C39 H39 118.6 . .
N4 C40 C36 122.6(2) . .
N4 C40 H40 118.7 . .
C36 C40 H40 118.7 . .
F3 C41 F2 107.9(4) . .
F3 C41 F1 110.1(5) . .
F2 C41 F1 104.8(3) . .
F3 C41 S1 112.2(3) . .
F2 C41 S1 112.9(3) . .
F1 C41 S1 108.8(3) . .
F5 C42 F4 108.1(3) . .
F5 C42 F6 107.2(3) . .
F4 C42 F6 107.7(3) . .
F5 C42 S2 111.8(2) . .
F4 C42 S2 110.9(2) . .
F6 C42 S2 111.0(2) . .
C44 C43 H43A 109.5 . .
C44 C43 H43B 109.5 . .
H43A C43 H43B 109.5 . .
C44 C43 H43C 109.5 . .
H43A C43 H43C 109.5 . .
H43B C43 H43C 109.5 . .
N5 C44 C43 166.6(6) . .

loop_
_geom_bond_atom_site_label_1
_geom_bond_atom_site_label_2
_geom_bond_distance
_geom_bond_site_symmetry_2
Ag1 N2 2.168(2) 1_654
Ag1 N1 2.169(2) .
Ag1 Ag2 3.3642(4) .
Ag2 N3 2.186(2) .
Ag2 N4 2.190(2) 1_456
Ag2 N5 2.716(3) .
S1 O11 1.397(3) .
S1 O10 1.423(3) .
S1 O9 1.430(2) .
S1 C41 1.815(4) .
S2 O13 1.431(3) .
S2 O12 1.438(2) .
S2 O14 1.445(2) .
S2 C42 1.818(3) .
F1 C41 1.346(5) .
F2 C41 1.312(4) .
F3 C41 1.282(5) .
F4 C42 1.339(3) .
F5 C42 1.330(4) .
F6 C42 1.341(4) .
O1 C7 1.351(3) .
O1 C6 1.449(3) .
O2 C7 1.207(3) .
O3 C14 1.208(3) .
O4 C14 1.345(3) .
O4 C15 1.456(3) .
O5 C27 1.347(3) .
O5 C26 1.454(3) .
O6 C27 1.207(3) .
O7 C34 1.209(3) .
O8 C34 1.345(3) .
O8 C35 1.449(3) .
N1 C1 1.345(4) .
N1 C5 1.349(3) .
N2 C19 1.343(4) .
N2 C20 1.344(3) .
N2 Ag1 2.168(2) 1_456
N3 C25 1.348(3) .
N3 C21 1.348(4) .
N4 C40 1.346(3) .
N4 C39 1.347(4) .
N4 Ag2 2.190(2) 1_654
N5 C44 1.084(5) .
C1 C2 1.376(4) .
C1 H1 0.9300 .
C2 C3 1.383(4) .
C2 H2 0.9300 .
C3 C4 1.392(4) .
C3 H3 0.9300 .
C4 C5 1.389(4) .
C4 C6 1.502(3) .
C5 H5 0.9300 .
C6 H6A 0.9700 .
C6 H6B 0.9700 .
C7 C8 1.490(3) .
C8 C13 1.392(4) .
C8 C9 1.395(3) .
C9 C10 1.382(4) .
C9 H9 0.9300 .
C10 C11 1.393(4) .
C10 H10 0.9300 .
C11 C12 1.400(3) .
C11 C14 1.491(3) .
C12 C13 1.391(4) .
C12 H12 0.9300 .
C13 H13 0.9300 .
C15 C16 1.499(4) .
C15 H15A 0.9700 .
C15 H15B 0.9700 .
C16 C20 1.387(4) .
C16 C17 1.395(4) .
C17 C18 1.387(4) .
C17 H17 0.9300 .
C18 C19 1.375(4) .
C18 H18 0.9300 .
C19 H19 0.9300 .
C20 H20 0.9300 .
C21 C22 1.379(4) .
C21 H21 0.9300 .
C22 C23 1.387(4) .
C22 H22 0.9300 .
C23 C24 1.393(4) .
C23 H23 0.9300 .
C24 C25 1.388(4) .
C24 C26 1.502(3) .
C25 H25 0.9300 .
C26 H26A 0.9700 .
C26 H26B 0.9700 .
C27 C28 1.491(3) .
C28 C33 1.393(4) .
C28 C29 1.394(3) .
C29 C30 1.389(4) .
C29 H29 0.9300 .
C30 C31 1.394(4) .
C30 H30 0.9300 .
C31 C32 1.395(3) .
C31 C34 1.493(3) .
C32 C33 1.391(4) .
C32 H32 0.9300 .
C33 H33 0.9300 .
C35 C36 1.505(3) .
C35 H35A 0.9700 .
C35 H35B 0.9700 .
C36 C40 1.388(4) .
C36 C37 1.393(4) .
C37 C38 1.388(4) .
C37 H37 0.9300 .
C38 C39 1.379(4) .
C38 H38 0.9300 .
C39 H39 0.9300 .
C40 H40 0.9300 .
C43 C44 1.493(7) .
C43 H43A 0.9600 .
C43 H43B 0.9600 .
C43 H43C 0.9600 .
